data_4060402
_journal_name_full Organometallics
_journal_paper_doi 10.1021/om049105r
_journal_year 2005
_chemical_formula_moiety 'C21 H29 N O Zr'
_chemical_formula_sum 'C21 H29 N O Zr'
_chemical_formula_weight 402.69
_space_group_IT_number 14
_symmetry_cell_setting monoclinic
_symmetry_space_group_name_Hall '-P 2ybc'
_symmetry_space_group_name_H-M 'P 1 21/c 1'
_cell_angle_alpha 90
_cell_angle_beta 104.344(1)
_cell_angle_gamma 90
_cell_formula_units_Z 4
_cell_length_a 7.9810(7)
_cell_length_b 17.469(2)
_cell_length_c 14.626(1)
_cell_measurement_temperature 123.2
_cell_volume 1975.6(3)
_exptl_crystal_density_diffrn 1.354
_cod_original_sg_symbol_H-M 'P 21/c'
_cod_database_code 4060402

loop_
_symmetry_equiv_pos_as_xyz
x,y,z
-x,1/2+y,1/2-z
-x,-y,-z
x,1/2-y,1/2+z

loop_
_atom_site_label
_atom_site_type_symbol
_atom_site_fract_x
_atom_site_fract_y
_atom_site_fract_z
_atom_site_U_iso_or_equiv
_atom_site_adp_type
_atom_site_occupancy
_atom_site_calc_flag
_atom_site_refinement_flags
_atom_site_disorder_assembly
_atom_site_disorder_group
Zr1 Zr 0.47885(5) 0.18304(2) 0.30608(3) 0.0190(1) Uani 1.00 d . . .
O1 O 0.3401(3) 0.2970(2) 0.2788(2) 0.0223(8) Uani 1.00 d . . .
N1 N 0.3615(4) 0.1360(2) 0.1967(2) 0.0204(10) Uani 1.00 d . . .
C1 C 0.2599(6) 0.1234(3) 0.3874(3) 0.033(1) Uani 1.00 d . . .
C2 C 0.3041(7) 0.1930(3) 0.4332(4) 0.042(2) Uani 1.00 d . . .
C3 C 0.4765(8) 0.1883(3) 0.4853(3) 0.045(2) Uani 1.00 d . . .
C4 C 0.5395(6) 0.1158(3) 0.4698(3) 0.039(2) Uani 1.00 d . . .
C5 C 0.4050(6) 0.0762(2) 0.4093(3) 0.030(1) Uani 1.00 d . . .
C6 C 0.6961(6) 0.2646(4) 0.2448(4) 0.048(2) Uani 1.00 d . . .
C7 C 0.7402(6) 0.2826(3) 0.3404(4) 0.037(2) Uani 1.00 d . . .
C8 C 0.8086(6) 0.2182(3) 0.3900(4) 0.043(2) Uani 1.00 d . . .
C9 C 0.8019(6) 0.1595(3) 0.3241(6) 0.058(2) Uani 1.00 d . . .
C10 C 0.7397(7) 0.1889(4) 0.2347(5) 0.063(2) Uani 1.00 d . . .
C11 C 0.2668(6) 0.0902(3) 0.1177(3) 0.030(1) Uani 1.00 d . . .
C12 C 0.2393(9) 0.0106(3) 0.1513(4) 0.067(2) Uani 1.00 d . . .
C13 C 0.0971(7) 0.1294(3) 0.0708(4) 0.060(2) Uani 1.00 d . . .
C14 C 0.3743(8) 0.0831(3) 0.0446(4) 0.059(2) Uani 1.00 d . . .
C15 C 0.1534(5) 0.3073(2) 0.2374(3) 0.023(1) Uani 1.00 d . . .
C16 C 0.0838(6) 0.3834(3) 0.2588(3) 0.030(1) Uani 1.00 d . . .
C17 C -0.0353(6) 0.4068(3) 0.1620(3) 0.040(2) Uani 1.00 d . . .
C18 C 0.0947(7) 0.4267(3) 0.1025(3) 0.036(1) Uani 1.00 d . . .
C19 C 0.2717(6) 0.4111(3) 0.1718(3) 0.032(1) Uani 1.00 d . . .
C20 C 0.2757(5) 0.3253(2) 0.1811(3) 0.024(1) Uani 1.00 d . . .
C21 C 0.2375(7) 0.4363(3) 0.2655(3) 0.039(2) Uani 1.00 d . . .
C100 C 0.3970 0.1393 0.4370 0.0025 Uiso 0.00 d P . .
C101 C 0.7573 0.2288 0.3068 0.0025 Uiso 0.00 d P . .
H1 H 0.1500 0.1103 0.3481 0.0400 Uiso 1.00 calc . . .
H2 H 0.2304 0.2362 0.4297 0.0507 Uiso 1.00 calc . . .
H3 H 0.5396 0.2273 0.5243 0.0543 Uiso 1.00 calc . . .
H4 H 0.6531 0.0971 0.4957 0.0469 Uiso 1.00 calc . . .
H5 H 0.4113 0.0255 0.3869 0.0355 Uiso 1.00 calc . . .
H6 H 0.6447 0.2985 0.1949 0.0574 Uiso 1.00 calc . . .
H7 H 0.7258 0.3311 0.3669 0.0442 Uiso 1.00 calc . . .
H8 H 0.8521 0.2143 0.4565 0.0512 Uiso 1.00 calc . . .
H9 H 0.8347 0.1078 0.3386 0.0693 Uiso 1.00 calc . . .
H10 H 0.7289 0.1623 0.1770 0.0754 Uiso 1.00 calc . . .
H11 H 0.1747 0.0135 0.1977 0.0801 Uiso 1.00 calc . . .
H12 H 0.1776 -0.0191 0.0994 0.0801 Uiso 1.00 calc . . .
H13 H 0.3481 -0.0125 0.1778 0.0801 Uiso 1.00 calc . . .
H14 H 0.1203 0.1781 0.0476 0.0722 Uiso 1.00 calc . . .
H15 H 0.0350 0.0988 0.0199 0.0722 Uiso 1.00 calc . . .
H16 H 0.0300 0.1359 0.1156 0.0722 Uiso 1.00 calc . . .
H17 H 0.4824 0.0600 0.0730 0.0713 Uiso 1.00 calc . . .
H18 H 0.3138 0.0524 -0.0067 0.0713 Uiso 1.00 calc . . .
H19 H 0.3932 0.1326 0.0220 0.0713 Uiso 1.00 calc . . .
H20 H 0.0791 0.2642 0.2224 0.0274 Uiso 1.00 calc . . .
H21 H 0.0326 0.3845 0.3109 0.0355 Uiso 1.00 calc . . .
H22 H -0.1083 0.3655 0.1346 0.0476 Uiso 1.00 calc . . .
H23 H -0.1042 0.4499 0.1682 0.0476 Uiso 1.00 calc . . .
H24 H 0.0779 0.3948 0.0484 0.0435 Uiso 1.00 calc . . .
H25 H 0.0845 0.4789 0.0834 0.0435 Uiso 1.00 calc . . .
H26 H 0.3691 0.4337 0.1561 0.0389 Uiso 1.00 calc . . .
H27 H 0.2824 0.2939 0.1291 0.0283 Uiso 1.00 calc . . .
H28 H 0.2080 0.4889 0.2663 0.0474 Uiso 1.00 calc . . .
H29 H 0.3311 0.4253 0.3181 0.0474 Uiso 1.00 calc . . .

loop_
_atom_site_aniso_label
_atom_site_aniso_U_11
_atom_site_aniso_U_22
_atom_site_aniso_U_33
_atom_site_aniso_U_12
_atom_site_aniso_U_13
_atom_site_aniso_U_23
Zr1 0.0152(2) 0.0194(2) 0.0213(2) 0.0019(2) 0.0023(2) -0.0007(2)
O1 0.021(1) 0.023(2) 0.023(2) 0.002(1) 0.006(1) 0.001(1)
N1 0.023(2) 0.017(2) 0.022(2) -0.003(2) 0.007(2) -0.001(2)
C1 0.028(3) 0.047(3) 0.026(3) 0.002(2) 0.010(2) 0.012(2)
C2 0.065(4) 0.037(3) 0.036(3) 0.021(3) 0.032(3) 0.015(2)
C3 0.079(4) 0.039(3) 0.017(3) -0.012(3) 0.010(3) -0.002(2)
C4 0.033(3) 0.040(3) 0.038(3) -0.001(2) -0.005(2) 0.020(2)
C5 0.030(3) 0.025(3) 0.035(3) 0.000(2) 0.010(2) 0.007(2)
C6 0.015(2) 0.079(5) 0.050(4) -0.008(3) 0.009(2) 0.019(3)
C7 0.024(3) 0.026(3) 0.060(4) -0.007(2) 0.008(2) -0.002(3)
C8 0.019(2) 0.048(3) 0.051(3) -0.011(2) -0.011(2) 0.010(3)
C9 0.014(3) 0.029(3) 0.128(6) 0.000(2) 0.014(3) -0.013(4)
C10 0.028(3) 0.096(6) 0.075(5) -0.023(4) 0.033(3) -0.048(4)
C11 0.037(3) 0.027(3) 0.022(3) -0.003(2) 0.003(2) -0.004(2)
C12 0.104(5) 0.037(3) 0.045(4) -0.036(4) -0.008(3) -0.001(3)
C13 0.045(3) 0.060(4) 0.057(4) 0.001(3) -0.022(3) -0.021(3)
C14 0.076(4) 0.059(4) 0.043(4) -0.003(3) 0.015(3) -0.016(3)
C15 0.017(2) 0.026(3) 0.023(2) 0.001(2) 0.001(2) 0.002(2)
C16 0.037(3) 0.030(3) 0.025(3) 0.016(2) 0.013(2) 0.004(2)
C17 0.038(3) 0.042(3) 0.035(3) 0.023(3) 0.002(2) 0.006(2)
C18 0.055(3) 0.029(3) 0.021(3) 0.010(2) 0.002(2) 0.005(2)
C19 0.033(3) 0.029(3) 0.034(3) -0.009(2) 0.006(2) 0.006(2)
C20 0.030(2) 0.026(3) 0.015(2) 0.002(2) 0.005(2) 0.001(2)
C21 0.063(4) 0.020(3) 0.030(3) 0.006(3) 0.000(3) 0.001(2)

loop_
_geom_bond_atom_site_label_1
_geom_bond_atom_site_label_2
_geom_bond_distance
_geom_bond_site_symmetry_1
_geom_bond_site_symmetry_2
_geom_bond_publ_flag
ZR1 O1 2.265(3) . . yes
ZR1 N1 1.836(3) . . yes
ZR1 C1 2.566(4) . . yes
ZR1 C2 2.592(5) . . yes
ZR1 C3 2.627(5) . . yes
ZR1 C4 2.603(4) . . yes
ZR1 C5 2.560(4) . . yes
ZR1 C6 2.571(5) . . yes
ZR1 C9 2.559(5) . . yes
ZR1 C10 2.552(5) . . yes
ZR1 C100 2.3010(4) . . yes
ZR1 C101 2.3591(4) . . yes
O1 C15 1.473(5) . . yes
O1 C20 1.478(4) . . yes
N1 C11 1.453(5) . . yes
C1 C2 1.391(7) . . yes
C1 C5 1.393(6) . . yes
C1 C100 1.186(5) . . yes
C2 C3 1.400(8) . . yes
C2 C100 1.189(5) . . yes
C3 C4 1.401(7) . . yes
C3 C100 1.187(5) . . yes
C4 C5 1.393(6) . . yes
C4 C100 1.193(5) . . yes
C5 C100 1.182(4) . . yes
C6 C7 1.391(7) . . yes
C6 C10 1.384(8) . . yes
C6 C101 1.111(5) . . yes
C7 C8 1.377(7) . . yes
C7 C101 1.085(5) . . yes
C8 C9 1.399(8) . . yes
C8 C101 1.198(5) . . yes
C9 C10 1.378(8) . . yes
C9 C101 1.269(5) . . yes
C10 C101 1.242(6) . . yes
C11 C12 1.508(7) . . yes
C11 C13 1.521(7) . . yes
C11 C14 1.533(7) . . yes
C15 C16 1.504(6) . . yes
C15 C20 1.458(6) . . yes
C16 C17 1.552(6) . . yes
C16 C21 1.519(7) . . yes
C17 C18 1.550(7) . . yes
C18 C19 1.546(6) . . yes
C19 C20 1.504(6) . . yes
C19 C21 1.526(7) . . yes
